data_1522181
loop_
_publ_author_name
'Wilhelm, H.'
'Cros, C.'
'Reny, E.'
'Demazeau, G.'
'Hanfland, M.'

_publ_section_title
;
 Pressure-induced structural phase transitions in Ln2-x Ndx Cu O4 for Ln=
 La (0.6< x<2) and Ln= Pr (x= 0)
;
_journal_name_full 'Journal of Solid State Chemistry'
_journal_page_first 231
_journal_page_last 240
_journal_volume 151
_journal_year 2000
_chemical_formula_sum 'Cu O4 Pr2'
_chemical_name_systematic 'Pr2 Cu O4'
_space_group_IT_number 64
_symmetry_space_group_name_Hall '-C 2ac 2'
_symmetry_space_group_name_H-M 'C m c a'
_cell_angle_alpha 90
_cell_angle_beta 90
_cell_angle_gamma 90
_cell_formula_units_Z 4
_cell_length_a 5.25
_cell_length_b 12.748
_cell_length_c 5.319
_cell_volume 355.985
_citation_journal_id_ASTM JSSCBI
_cod_data_source_file Wilhelm_JSSCBI_2000_1862.cif
_cod_data_source_block Cu1O4Pr2
_cod_original_cell_volume 355.9847
_cod_original_formula_sum 'Cu1 O4 Pr2'
_cod_database_code 1522181

loop_
_symmetry_equiv_pos_as_xyz
x,y,z
-x+1/2,-y,z+1/2
x,-y,-z
-x+1/2,y,-z+1/2
-x,-y,-z
x-1/2,y,-z-1/2
-x,y,z
x-1/2,-y,z-1/2
x+1/2,y+1/2,z
-x+1,-y+1/2,z+1/2
x+1/2,-y+1/2,-z
-x+1,y+1/2,-z+1/2
-x+1/2,-y+1/2,-z
x,y+1/2,-z-1/2
-x+1/2,y+1/2,z
x,-y+1/2,z-1/2

loop_
_atom_site_label
_atom_site_type_symbol
_atom_site_fract_x
_atom_site_fract_y
_atom_site_fract_z
_atom_site_occupancy
_atom_site_U_iso_or_equiv
O2 O-2 0 0.329 0.5 1 0.0
Pr1 Pr+3 0 0.134 0.484 1 0.0
Cu1 Cu+2 0 0.5 0.5 1 0.0
O1 O-2 0.25 0.418 0.25 1 0.0
